data_4502554
loop_
_publ_author_name
'Lin, Haisheng'
'Maggard, Paul A.'

_publ_section_title
;
 Microporosity, Optical Bandgap Sizes, and Photocatalytic Activity of
 M(I)-Nb(V) (M = Cu, Ag) Oxyfluoride Hybrids
;
_journal_issue 3
_journal_name_full 'Crystal Growth &amp; Design'
_journal_page_first 1323
_journal_paper_doi 10.1021/cg9013625
_journal_volume 10
_journal_year 2010
_chemical_formula_moiety 'C8 H8 Cu2 F6 N4 Nb'
_chemical_formula_sum 'C8 H8 Cu2 F6 N4 Nb'
_chemical_formula_weight 494.17
_chemical_name_common '[Cu(pyz)]2NbOF5'
_chemical_name_systematic
; 
 ? 
;
_space_group_IT_number 71
_symmetry_cell_setting orthorhombic
_symmetry_space_group_name_Hall '-I 2 2'
_symmetry_space_group_name_H-M 'I m m m'
_atom_sites_solution_hydrogens geom
_atom_sites_solution_primary direct
_atom_sites_solution_secondary difmap
_audit_creation_method SHELXL-97
_cell_angle_alpha 90.00
_cell_angle_beta 90.00
_cell_angle_gamma 90.00
_cell_formula_units_Z 2
_cell_length_a 6.6144(2)
_cell_length_b 7.0328(2)
_cell_length_c 13.3998(5)
_cell_measurement_reflns_used 2829
_cell_measurement_temperature 296(2)
_cell_measurement_theta_max 35.28
_cell_measurement_theta_min 3.04
_cell_volume 623.33(3)
_computing_cell_refinement 'Bruker SMART'
_computing_data_collection 'Bruker SMART'
_computing_data_reduction 'Bruker SAINT'
_computing_molecular_graphics 'Bruker SHELXTL'
_computing_publication_material 'Bruker SHELXTL'
_computing_structure_refinement 'SHELXL-97 (Sheldrick, 1997)'
_computing_structure_solution 'SHELXS-97 (Sheldrick, 1990)'
_diffrn_ambient_temperature 296(2)
_diffrn_measured_fraction_theta_full 1.000
_diffrn_measured_fraction_theta_max 1.000
_diffrn_measurement_device_type 'CCD area detector'
_diffrn_measurement_method 'phi and omega scans'
_diffrn_radiation_monochromator graphite
_diffrn_radiation_source 'fine-focus sealed tube'
_diffrn_radiation_type MoK\a
_diffrn_radiation_wavelength 0.71073
_diffrn_reflns_av_R_equivalents 0.0251
_diffrn_reflns_av_sigmaI/netI 0.0110
_diffrn_reflns_limit_h_max 8
_diffrn_reflns_limit_h_min -8
_diffrn_reflns_limit_k_max 9
_diffrn_reflns_limit_k_min -9
_diffrn_reflns_limit_l_max 17
_diffrn_reflns_limit_l_min -17
_diffrn_reflns_number 5723
_diffrn_reflns_theta_full 27.50
_diffrn_reflns_theta_max 27.50
_diffrn_reflns_theta_min 3.04
_exptl_absorpt_coefficient_mu 4.355
_exptl_absorpt_correction_T_max 0.8800
_exptl_absorpt_correction_T_min 0.4900
_exptl_absorpt_correction_type multi-scan
_exptl_absorpt_process_details SADABS
_exptl_crystal_colour orange
_exptl_crystal_density_diffrn 2.633
_exptl_crystal_density_method 'not measured'
_exptl_crystal_description prism
_exptl_crystal_F_000 474
_exptl_crystal_size_max 0.23
_exptl_crystal_size_mid 0.14
_exptl_crystal_size_min 0.03
_refine_diff_density_max 0.652
_refine_diff_density_min -0.637
_refine_diff_density_rms 0.090
_refine_ls_extinction_method none
_refine_ls_goodness_of_fit_ref 1.086
_refine_ls_hydrogen_treatment mixed
_refine_ls_matrix_type full
_refine_ls_number_parameters 39
_refine_ls_number_reflns 441
_refine_ls_number_restraints 0
_refine_ls_restrained_S_all 1.086
_refine_ls_R_factor_all 0.0240
_refine_ls_R_factor_gt 0.0211
_refine_ls_shift/su_max 0.006
_refine_ls_shift/su_mean 0.002
_refine_ls_structure_factor_coef Fsqd
_refine_ls_weighting_details 'calc w=1/[\s^2^(Fo^2^)+(0.0281P)^2^+1.8947P] where P=(Fo^2^+2Fc^2^)/3'
_refine_ls_weighting_scheme calc
_refine_ls_wR_factor_gt 0.0535
_refine_ls_wR_factor_ref 0.0562
_reflns_number_gt 400
_reflns_number_total 441
_reflns_threshold_expression >2sigma(I)
_cod_data_source_file cg9013625_si_002.cif
_cod_data_source_block 1
_cod_original_sg_symbol_H-M Immm
_cod_database_code 4502554

loop_
_symmetry_equiv_pos_as_xyz
'x, y, z'
'-x, -y, z'
'-x, y, -z'
'x, -y, -z'
'x+1/2, y+1/2, z+1/2'
'-x+1/2, -y+1/2, z+1/2'
'-x+1/2, y+1/2, -z+1/2'
'x+1/2, -y+1/2, -z+1/2'
'-x, -y, -z'
'x, y, -z'
'x, -y, z'
'-x, y, z'
'-x+1/2, -y+1/2, -z+1/2'
'x+1/2, y+1/2, -z+1/2'
'x+1/2, -y+1/2, z+1/2'
'-x+1/2, y+1/2, z+1/2'

loop_
_atom_site_label
_atom_site_type_symbol
_atom_site_fract_x
_atom_site_fract_y
_atom_site_fract_z
_atom_site_U_iso_or_equiv
_atom_site_adp_type
_atom_site_occupancy
_atom_site_symmetry_multiplicity
_atom_site_calc_flag
_atom_site_refinement_flags
Nb1 Nb 0.0000 0.0000 0.0000 0.01991(17) Uani 1 8 d S
Cu1 Cu 0.0000 0.5000 0.12121(4) 0.0302(2) Uani 1 4 d S
F1 F -0.2877(4) 0.0000 0.0000 0.0268(6) Uani 1 4 d S
F2 F 0.0000 0.2746(4) 0.0000 0.0314(7) Uani 1 4 d S
F3 F 0.0000 0.0000 0.1435(2) 0.0326(7) Uani 1 4 d S
N1 N 0.2890(4) 0.5000 0.14453(19) 0.0259(6) Uani 1 2 d S
C1 C 0.3954(4) 0.3388(4) 0.1460(2) 0.0350(6) Uani 1 1 d .
H1 H 0.326(5) 0.226(4) 0.145(2) 0.041(9) Uiso 1 1 d .

loop_
_atom_site_aniso_label
_atom_site_aniso_U_11
_atom_site_aniso_U_22
_atom_site_aniso_U_33
_atom_site_aniso_U_23
_atom_site_aniso_U_13
_atom_site_aniso_U_12
Nb1 0.0083(3) 0.0369(3) 0.0145(3) 0.000 0.000 0.000
Cu1 0.0061(3) 0.0604(5) 0.0240(3) 0.000 0.000 0.000
F1 0.0105(12) 0.0292(14) 0.0408(15) 0.000 0.000 0.000
F2 0.0221(14) 0.0236(14) 0.0486(18) 0.000 0.000 0.000
F3 0.0336(16) 0.0494(18) 0.0149(12) 0.000 0.000 0.000
N1 0.0089(12) 0.0525(18) 0.0163(11) 0.000 0.0000(10) 0.000
C1 0.0131(11) 0.0479(15) 0.0440(14) -0.0283(13) -0.0003(10) -0.0029(10)

loop_
_atom_type_symbol
_atom_type_description
_atom_type_scat_dispersion_real
_atom_type_scat_dispersion_imag
_atom_type_scat_source
C C 0.0033 0.0016 'International Tables Vol C Tables 4.2.6.8 and 6.1.1.4'
H H 0.0000 0.0000 'International Tables Vol C Tables 4.2.6.8 and 6.1.1.4'
N N 0.0061 0.0033 'International Tables Vol C Tables 4.2.6.8 and 6.1.1.4'
F F 0.0171 0.0103 'International Tables Vol C Tables 4.2.6.8 and 6.1.1.4'
Cu Cu 0.3201 1.2651 'International Tables Vol C Tables 4.2.6.8 and 6.1.1.4'
Nb Nb -2.0727 0.6215 'International Tables Vol C Tables 4.2.6.8 and 6.1.1.4'

loop_
_geom_angle_atom_site_label_1
_geom_angle_atom_site_label_2
_geom_angle_atom_site_label_3
_geom_angle
_geom_angle_site_symmetry_1
_geom_angle_site_symmetry_3
F1 Nb1 F1 180.0 . 9
F1 Nb1 F3 90.0 . 9
F1 Nb1 F3 90.0 9 9
F1 Nb1 F3 90.0 . .
F1 Nb1 F3 90.0 9 .
F3 Nb1 F3 180.0 9 .
F1 Nb1 F2 90.0 . .
F1 Nb1 F2 90.0 9 .
F3 Nb1 F2 90.0 9 .
F3 Nb1 F2 90.0 . .
F1 Nb1 F2 90.0 . 9
F1 Nb1 F2 90.0 9 9
F3 Nb1 F2 90.0 9 9
F3 Nb1 F2 90.0 . 9
F2 Nb1 F2 180.0 . 9
N1 Cu1 N1 161.43(16) 2_565 .
N1 Cu1 F2 96.63(6) 2_565 9_565
N1 Cu1 F2 96.63(6) . 9_565
N1 Cu1 F2 96.63(6) 2_565 .
N1 Cu1 F2 96.63(6) . .
F2 Cu1 F2 88.60(10) 9_565 .
Nb1 F2 Cu1 134.30(5) . .
Nb1 F2 Cu1 134.30(5) . 9_565
Cu1 F2 Cu1 91.40(10) . 9_565
C1 N1 C1 116.4(3) . 11_565
C1 N1 Cu1 121.51(14) . .
C1 N1 Cu1 121.51(14) 11_565 .
N1 C1 C1 121.81(14) . 12_655
N1 C1 H1 118.0(18) . .
C1 C1 H1 119.9(18) 12_655 .

loop_
_geom_bond_atom_site_label_1
_geom_bond_atom_site_label_2
_geom_bond_distance
_geom_bond_site_symmetry_2
Nb1 F1 1.903(3) .
Nb1 F1 1.903(3) 9
Nb1 F3 1.923(3) 9
Nb1 F3 1.923(3) .
Nb1 F2 1.931(3) .
Nb1 F2 1.931(3) 9
Cu1 N1 1.937(3) 2_565
Cu1 N1 1.937(3) .
Cu1 F2 2.269(2) 9_565
Cu1 F2 2.269(2) .
F2 Cu1 2.269(2) 9_565
N1 C1 1.335(3) .
N1 C1 1.335(3) 11_565
C1 C1 1.384(5) 12_655
C1 H1 0.92(2) .
